data_1574619
loop_
_publ_author_name
'Kallmeier, Fabian'
'Nelmes, Gareth R.'
'McMullin, Claire L.'
'Edwards, Alison J.'
'Hicks, Jamie'

_publ_section_title
;
 Enhancing the nucleophilicity of aluminyl anions: targeting selective
 C--H activation
;
_journal_issue 24
_journal_name_full 'Chemical Science'
_journal_page_first 10750
_journal_page_last 10758
_journal_paper_doi 10.1039/D5SC02682B
_journal_volume 16
_journal_year 2025
_chemical_formula_moiety 'C88 H146 Al2 K2 N4 O2 Si4, C6 H6'
_chemical_formula_sum 'C94 H152 Al2 K2 N4 O2 Si4'
_chemical_formula_weight 1614.71
_space_group_crystal_system monoclinic
_space_group_IT_number 15
_space_group_name_Hall '-C 2yc'
_space_group_name_H-M_alt 'C 1 2/c 1'
_atom_sites_solution_hydrogens mixed
_audit_creation_date 2025-03-08
_audit_creation_method
;
Olex2 1.5
(compiled 2025.03.06 svn.red2d20d0 for OlexSys, GUI svn.r7188)
;
_audit_update_record
;
2025-03-20 deposited with the CCDC.	2025-05-12 downloaded from the CCDC.
;
_cell_angle_alpha 90
_cell_angle_beta 107.2990(10)
_cell_angle_gamma 90
_cell_formula_units_Z 4
_cell_length_a 22.4566(3)
_cell_length_b 18.6939(2)
_cell_length_c 23.7291(2)
_cell_measurement_reflns_used 12285
_cell_measurement_temperature 150.00(10)
_cell_measurement_theta_max 77.7780
_cell_measurement_theta_min 3.3480
_cell_volume 9510.91(19)
_computing_cell_refinement 'CrysAlisPro 1.171.42.85a (Rigaku OD, 2023)'
_computing_data_collection 'CrysAlisPro 1.171.42.85a (Rigaku OD, 2023)'
_computing_data_reduction 'CrysAlisPro 1.171.42.85a (Rigaku OD, 2023)'
_computing_molecular_graphics 'Olex2 1.5 (Dolomanov et al., 2009)'
_computing_publication_material 'Olex2 1.5 (Dolomanov et al., 2009)'
_computing_structure_refinement 'SHELXL 2019/3 (Sheldrick, 2015)'
_computing_structure_solution 'SHELXT 2018/2 (Sheldrick, 2018)'
_diffrn_ambient_temperature 150.15
_diffrn_detector_area_resol_mean 10.0000
_diffrn_detector_type HyPix
_diffrn_measured_fraction_theta_full 0.995
_diffrn_measured_fraction_theta_max 0.960
_diffrn_measurement_details
;
List of Runs (angles in degrees, time in seconds):

  # Type    Start    End  Width  t~exp~   \w     \q     \k     \f   Frames
#--------------------------------------------------------------------------
  1  \w    -78.00  -6.00   0.50    6.00    --  -46.57 108.00  12.00  144
  2  \w     27.00  65.00   0.50    6.00    --   46.57-108.00 -83.00   76
  3  \w    105.00 131.00   0.50   16.00    --  107.75 108.00  12.00   52
  4  \w     46.00  94.00   0.50   16.00    --  107.75-108.00 -83.00   96
  5  \w     -8.00  19.00   0.50    6.00    --  -46.57  19.00   0.00   54
  6  \w     -7.00  29.00   0.50    6.00    --  -46.57  19.00 -90.00   72
  7  \w     -1.00  26.00   0.50    6.00    --  -46.57  19.00 -30.00   54
  8  \w    -22.00  26.00   0.50    6.00    --  -46.57  38.00 120.00   96
  9  \w     77.00 118.00   0.50    6.00    --   46.57  57.00  90.00   82
 10  \w     32.00  57.00   0.50   16.00    --  107.75 -30.00  90.00   50
 11  \w     38.00  73.00   0.50   16.00    --  107.75 -95.00 -30.00   70
 12  \w     34.00  92.00   0.50   16.00    --  107.75 -61.00 120.00  116
 13  \w     41.00  72.00   0.50   16.00    --  107.75 -45.00 150.00   62
 14  \w     45.00  71.00   0.50   16.00    --  107.75 -45.00-120.00   52
 15  \w     37.00  92.00   0.50   16.00    --  107.75 -61.00 -30.00  110
 16  \w     77.00 105.00   0.50   16.00    --  107.75 -95.00 -30.00   56
 17  \w     32.00  59.00   0.50   16.00    --  107.75 -30.00 -30.00   54
 18  \w     37.00  71.00   0.50   16.00    --  107.75 -45.00  60.00   68
 19  \w     35.00  60.00   0.50   16.00    --  107.75 -45.00   0.00   50
 20  \w     34.00  59.00   0.50   16.00    --  107.75 -30.00 120.00   50
 21  \w     34.00  59.00   0.50   16.00    --  107.75 -30.00 -60.00   50
 22  \w     32.00  57.00   0.50   16.00    --  107.75 -30.00   0.00   50
 23  \w     38.00 110.00   0.50   16.00    --  107.75-125.00   0.00  144
 24  \w     35.00  73.00   0.50   16.00    --  107.75 -45.00-180.00   76
 25  \w     32.00  57.00   0.50   16.00    --  107.75 -30.00  30.00   50
 26  \w     34.00  59.00   0.50   16.00    --  107.75 -30.00  60.00   50
;
_diffrn_measurement_device 'four-circle diffractometer'
_diffrn_measurement_device_type 'SuperNova, Dual, Cu at home/near, HyPix'
_diffrn_measurement_method '\w scans'
_diffrn_radiation_type CuK\a
_diffrn_radiation_wavelength 1.54184
_diffrn_reflns_av_R_equivalents 0.0741
_diffrn_reflns_av_unetI/netI 0.0672
_diffrn_reflns_Laue_measured_fraction_full 0.995
_diffrn_reflns_Laue_measured_fraction_max 0.960
_diffrn_reflns_limit_h_max 26
_diffrn_reflns_limit_h_min -28
_diffrn_reflns_limit_k_max 23
_diffrn_reflns_limit_k_min -22
_diffrn_reflns_limit_l_max 29
_diffrn_reflns_limit_l_min -13
_diffrn_reflns_number 30620
_diffrn_reflns_point_group_measured_fraction_full 0.995
_diffrn_reflns_point_group_measured_fraction_max 0.960
_diffrn_reflns_theta_full 67.684
_diffrn_reflns_theta_max 78.242
_diffrn_reflns_theta_min 3.136
_exptl_absorpt_coefficient_mu 1.891
_exptl_absorpt_correction_T_max 1.00000
_exptl_absorpt_correction_T_min 0.57040
_exptl_absorpt_correction_type multi-scan
_exptl_absorpt_process_details
;
CrysAlisPro 1.171.42.85a (Rigaku Oxford Diffraction, 2023)
Empirical absorption correction using spherical harmonics,
implemented in SCALE3 ABSPACK scaling algorithm.
;
_exptl_crystal_density_diffrn 1.128
_exptl_crystal_description block
_exptl_crystal_F_000 3520
_exptl_crystal_size_max 0.07
_exptl_crystal_size_mid 0.07
_exptl_crystal_size_min 0.03
_refine_diff_density_max 0.525
_refine_diff_density_min -0.646
_refine_diff_density_rms 0.067
_refine_ls_extinction_method none
_refine_ls_goodness_of_fit_ref 1.023
_refine_ls_hydrogen_treatment mixed
_refine_ls_matrix_type full
_refine_ls_number_parameters 519
_refine_ls_number_reflns 9803
_refine_ls_number_restraints 12
_refine_ls_restrained_S_all 1.029
_refine_ls_R_factor_all 0.0694
_refine_ls_R_factor_gt 0.0554
_refine_ls_shift/su_max 0.001
_refine_ls_shift/su_mean 0.000
_refine_ls_structure_factor_coef Fsqd
_refine_ls_weighting_details 'w=1/[\s^2^(Fo^2^)+(0.0650P)^2^+16.2044P] where P=(Fo^2^+2Fc^2^)/3'
_refine_ls_weighting_scheme calc
_refine_ls_wR_factor_gt 0.1372
_refine_ls_wR_factor_ref 0.1444
_reflns_Friedel_coverage 0.000
_reflns_number_gt 8025
_reflns_number_total 9803
_reflns_threshold_expression 'I > 2\s(I)'
_cod_data_source_file d5sc02682b2.cif
_cod_data_source_block compound-3
_cod_depositor_comments 'Adding full bibliography for 1574617--1574626.cif.'
_cod_database_code 1574619
_shelx_shelxl_version_number 2019/3
_shelx_space_group_comment
;
The symmetry employed for this shelxl refinement is uniquely defined
by the following loop, which should always be used as a source of
symmetry information in preference to the above space-group names.
They are only intended as comments.
;
_shelx_estimated_absorpt_t_max 0.945
_shelx_estimated_absorpt_t_min 0.879
_olex2_refinement_description
;
1. Fixed Uiso
 At 1.2 times of:
  All C(H) groups
 At 1.5 times of:
  All C(H,H,H) groups
2. Uiso/Uaniso restraints and constraints
Uanis(C7) \\sim Ueq, Uanis(C18) \\sim Ueq: with sigma of 0.002 and sigma for
terminal atoms of 0.004
3.a Ternary CH refined with riding coordinates:
 C24(H24), C27(H27), C30(H30), C33(H33), C36(H36), C39(H39)
3.b Aromatic/amide H refined with riding coordinates:
 C3(H3), C5(H5), C9(H9), C11(H11), C45(H45), C47(H47), C48(H48)
3.c Idealised Me refined as rotating group:
 C15(H15A,H15B,H15C), C16(H16A,H16B,H16C), C17(H17A,H17B,H17C), C18(H18A,H18B,
 H18C), C19(H19A,H19B,H19C), C21(H21A,H21B,H21C), C22(H22A,H22B,H22C), C23(H23A,
 H23B,H23C), C25(H25A,H25B,H25C), C26(H26A,H26B,H26C), C28(H28A,H28B,H28C),
 C29(H29A,H29B,H29C), C31(H31A,H31B,H31C), C32(H32A,H32B,H32C), C34(H34A,H34B,
 H34C), C35(H35A,H35B,H35C), C38(H38A,H38B,H38C), C40(H40A,H40B,H40C), C41(H41A,
 H41B,H41C)
;
_olex2_submission_special_instructions 'No special instructions were received'
_oxdiff_exptl_absorpt_empirical_details
;
Empirical correction (ABSPACK) includes:
- Absorption correction using spherical harmonics
- Frame scaling
;

loop_
_space_group_symop_operation_xyz
'x, y, z'
'-x, y, -z+1/2'
'x+1/2, y+1/2, z'
'-x+1/2, y+1/2, -z+1/2'
'-x, -y, -z'
'x, -y, z-1/2'
'-x+1/2, -y+1/2, -z'
'x+1/2, -y+1/2, z-1/2'

loop_
_atom_site_label
_atom_site_type_symbol
_atom_site_fract_x
_atom_site_fract_y
_atom_site_fract_z
_atom_site_U_iso_or_equiv
_atom_site_adp_type
_atom_site_occupancy
_atom_site_site_symmetry_order
_atom_site_calc_flag
_atom_site_refinement_flags_posn
_atom_site_refinement_flags_adp
_atom_site_refinement_flags_occupancy
_atom_site_disorder_assembly
_atom_site_disorder_group
K1 K 0.56199(3) 0.50170(3) 0.41210(2) 0.02922(14) Uani 1 1 d . . . . .
Si1 Si 0.75496(3) 0.50515(3) 0.64336(2) 0.01548(13) Uani 1 1 d . . . . .
Si2 Si 0.56790(3) 0.76052(3) 0.61926(2) 0.01638(14) Uani 1 1 d . . . . .
Al1 Al 0.62314(3) 0.60369(3) 0.58666(2) 0.01185(13) Uani 1 1 d . . . . .
H H 0.6219(14) 0.5925(16) 0.6498(12) 0.023(7) Uiso 1 1 d . . . . .
O1 O 0.66583(7) 0.64840(8) 0.52029(6) 0.0139(3) Uani 1 1 d . . . . .
N1 N 0.69336(9) 0.53908(10) 0.58646(7) 0.0145(3) Uani 1 1 d . . . . .
N2 N 0.59119(8) 0.70293(9) 0.57173(7) 0.0134(3) Uani 1 1 d . . . . .
C1 C 0.68113(10) 0.58953(11) 0.49178(8) 0.0140(4) Uani 1 1 d . . . . .
C2 C 0.69501(10) 0.52945(11) 0.52848(8) 0.0135(4) Uani 1 1 d . . . . .
C3 C 0.70860(11) 0.46737(12) 0.50168(9) 0.0175(4) Uani 1 1 d . . . . .
H3 H 0.715810 0.423967 0.523490 0.021 Uiso 1 1 calc R U . . .
C4 C 0.71188(11) 0.46737(12) 0.44332(9) 0.0190(4) Uani 1 1 d . . . . .
C5 C 0.69829(11) 0.53050(13) 0.41000(9) 0.0200(5) Uani 1 1 d . . . . .
H5 H 0.700008 0.530634 0.370481 0.024 Uiso 1 1 calc R U . . .
C6 C 0.68221(11) 0.59340(13) 0.43420(9) 0.0182(4) Uani 1 1 d . . . . .
C7 C 0.66981(12) 0.66672(13) 0.40431(9) 0.0217(5) Uani 1 1 d . U . . .
C8 C 0.61811(11) 0.70177(12) 0.42506(9) 0.0185(4) Uani 1 1 d . . . . .
C9 C 0.56958(12) 0.74430(13) 0.39099(9) 0.0222(5) Uani 1 1 d . . . . .
H9 H 0.565893 0.752488 0.350583 0.027 Uiso 1 1 calc R U . . .
C10 C 0.52646(11) 0.77490(13) 0.41568(10) 0.0211(5) Uani 1 1 d . . . . .
C11 C 0.53221(11) 0.76285(12) 0.47575(9) 0.0176(4) Uani 1 1 d . . . . .
H11 H 0.502217 0.783301 0.491984 0.021 Uiso 1 1 calc R U . . .
C12 C 0.58046(10) 0.72192(11) 0.51220(8) 0.0139(4) Uani 1 1 d . . . . .
C13 C 0.62113(10) 0.69282(11) 0.48358(8) 0.0142(4) Uani 1 1 d . . . . .
C14 C 0.73626(13) 0.40134(13) 0.41878(11) 0.0255(5) Uani 1 1 d . . . . .
C15 C 0.7284(2) 0.33285(15) 0.45079(16) 0.0524(10) Uani 1 1 d . . . . .
H15A H 0.754410 0.335374 0.492003 0.079 Uiso 1 1 calc R U . . .
H15B H 0.741086 0.291695 0.431514 0.079 Uiso 1 1 calc R U . . .
H15C H 0.684552 0.327496 0.449420 0.079 Uiso 1 1 calc R U . . .
C16 C 0.80585(14) 0.41348(17) 0.42767(13) 0.0370(6) Uani 1 1 d . . . . .
H16A H 0.811490 0.457128 0.406955 0.056 Uiso 1 1 calc R U . . .
H16B H 0.823019 0.372574 0.411852 0.056 Uiso 1 1 calc R U . . .
H16C H 0.827604 0.418521 0.469896 0.056 Uiso 1 1 calc R U . . .
C17 C 0.70312(15) 0.39102(17) 0.35246(13) 0.0394(7) Uani 1 1 d . . . . .
H17A H 0.658320 0.384448 0.346188 0.059 Uiso 1 1 calc R U . . .
H17B H 0.720093 0.348718 0.338262 0.059 Uiso 1 1 calc R U . . .
H17C H 0.709862 0.433312 0.330732 0.059 Uiso 1 1 calc R U . . .
C18 C 0.65273(15) 0.66163(17) 0.33725(10) 0.0354(6) Uani 1 1 d . U . . .
H18A H 0.614269 0.633811 0.322244 0.053 Uiso 1 1 calc R U . . .
H18B H 0.686574 0.638001 0.326182 0.053 Uiso 1 1 calc R U . . .
H18C H 0.646376 0.709811 0.320231 0.053 Uiso 1 1 calc R U . . .
C19 C 0.72973(13) 0.71115(15) 0.42642(12) 0.0303(6) Uani 1 1 d . . . . .
H19A H 0.720445 0.761447 0.415729 0.045 Uiso 1 1 calc R U . . .
H19B H 0.760767 0.693505 0.408206 0.045 Uiso 1 1 calc R U . . .
H19C H 0.746235 0.706868 0.469425 0.045 Uiso 1 1 calc R U . . .
C20 C 0.47046(12) 0.81812(14) 0.37886(10) 0.0266(5) Uani 1 1 d . . . . .
C21 C 0.47536(17) 0.8356(2) 0.31730(14) 0.0586(12) Uani 1 1 d . . . . .
H21A H 0.513584 0.862978 0.321081 0.088 Uiso 1 1 calc R U . . .
H21B H 0.439120 0.864051 0.295581 0.088 Uiso 1 1 calc R U . . .
H21C H 0.476494 0.791095 0.295869 0.088 Uiso 1 1 calc R U . . .
C22 C 0.46500(15) 0.88861(15) 0.40958(14) 0.0382(7) Uani 1 1 d . . . . .
H22A H 0.457817 0.878628 0.447580 0.057 Uiso 1 1 calc R U . . .
H22B H 0.429994 0.916394 0.384694 0.057 Uiso 1 1 calc R U . . .
H22C H 0.503681 0.915990 0.416162 0.057 Uiso 1 1 calc R U . . .
C23 C 0.41113(13) 0.77402(16) 0.37130(13) 0.0364(6) Uani 1 1 d . . . . .
H23A H 0.414325 0.728942 0.351310 0.055 Uiso 1 1 calc R U . . .
H23B H 0.374953 0.801066 0.347596 0.055 Uiso 1 1 calc R U . . .
H23C H 0.406153 0.763817 0.410158 0.055 Uiso 1 1 calc R U . . .
C24 C 0.73959(12) 0.41407(13) 0.67161(10) 0.0242(5) Uani 1 1 d . . . . .
H24 H 0.776668 0.402913 0.706046 0.029 Uiso 1 1 calc R U . . .
C25 C 0.73259(17) 0.35141(14) 0.62858(12) 0.0373(7) Uani 1 1 d . . . . .
H25A H 0.694766 0.357990 0.595334 0.056 Uiso 1 1 calc R U . . .
H25B H 0.729513 0.306590 0.648963 0.056 Uiso 1 1 calc R U . . .
H25C H 0.768995 0.349525 0.613904 0.056 Uiso 1 1 calc R U . . .
C26 C 0.68320(14) 0.41561(16) 0.69544(12) 0.0345(6) Uani 1 1 d . . . . .
H26A H 0.689486 0.452493 0.726003 0.052 Uiso 1 1 calc R U . . .
H26B H 0.678627 0.368866 0.712377 0.052 Uiso 1 1 calc R U . . .
H26C H 0.645444 0.426472 0.663165 0.052 Uiso 1 1 calc R U . . .
C27 C 0.76879(12) 0.56800(14) 0.70874(9) 0.0243(5) Uani 1 1 d . . . . .
H27 H 0.726985 0.578106 0.713878 0.029 Uiso 1 1 calc R U . . .
C28 C 0.80934(14) 0.53740(16) 0.76749(10) 0.0331(6) Uani 1 1 d . . . . .
H28A H 0.788894 0.495235 0.777895 0.050 Uiso 1 1 calc R U . . .
H28B H 0.814978 0.573669 0.798459 0.050 Uiso 1 1 calc R U . . .
H28C H 0.850113 0.523701 0.763726 0.050 Uiso 1 1 calc R U . . .
C29 C 0.79558(18) 0.64007(16) 0.69774(13) 0.0450(8) Uani 1 1 d . . . . .
H29A H 0.838239 0.633321 0.695919 0.068 Uiso 1 1 calc R U . . .
H29B H 0.795969 0.673026 0.729971 0.068 Uiso 1 1 calc R U . . .
H29C H 0.769680 0.660062 0.660285 0.068 Uiso 1 1 calc R U . . .
C30 C 0.82709(12) 0.49508(15) 0.61721(11) 0.0272(5) Uani 1 1 d . . . . .
H30 H 0.817328 0.455332 0.587680 0.033 Uiso 1 1 calc R U . . .
C31 C 0.84375(14) 0.5598(2) 0.58493(14) 0.0426(7) Uani 1 1 d . . . . .
H31A H 0.806602 0.575636 0.553888 0.064 Uiso 1 1 calc R U . . .
H31B H 0.876345 0.546211 0.567203 0.064 Uiso 1 1 calc R U . . .
H31C H 0.858922 0.598864 0.613094 0.064 Uiso 1 1 calc R U . . .
C32 C 0.88528(14) 0.4709(2) 0.66615(14) 0.0473(8) Uani 1 1 d . . . . .
H32A H 0.897900 0.508561 0.696048 0.071 Uiso 1 1 calc R U . . .
H32B H 0.919297 0.461519 0.649143 0.071 Uiso 1 1 calc R U . . .
H32C H 0.875777 0.427080 0.684499 0.071 Uiso 1 1 calc R U . . .
C33 C 0.62236(14) 0.74389(14) 0.69641(10) 0.0279(5) Uani 1 1 d . . . . .
H33 H 0.630164 0.691157 0.699113 0.033 Uiso 1 1 calc R U . . .
C34 C 0.59725(18) 0.76279(18) 0.74840(12) 0.0427(7) Uani 1 1 d . . . . .
H34A H 0.587283 0.813919 0.747125 0.064 Uiso 1 1 calc R U . . .
H34B H 0.628995 0.751644 0.785715 0.064 Uiso 1 1 calc R U . . .
H34C H 0.559516 0.734831 0.745383 0.064 Uiso 1 1 calc R U . . .
C35 C 0.68599(15) 0.7788(2) 0.70553(13) 0.0474(8) Uani 1 1 d . . . . .
H35A H 0.702097 0.765916 0.672768 0.071 Uiso 1 1 calc R U . . .
H35B H 0.714965 0.761954 0.742748 0.071 Uiso 1 1 calc R U . . .
H35C H 0.681765 0.830877 0.706944 0.071 Uiso 1 1 calc R U . . .
C36 C 0.48565(13) 0.74301(15) 0.62344(12) 0.0306(6) Uani 1 1 d . . . . .
H36 H 0.483721 0.765722 0.661011 0.037 Uiso 1 1 calc R U . . .
C37 C 0.47548(18) 0.66349(17) 0.63024(18) 0.0449(8) Uani 1 1 d . . . . .
H37A H 0.473(3) 0.641(3) 0.591(2) 0.088(16) Uiso 1 1 d . . . . .
H37B H 0.436(2) 0.652(2) 0.6419(18) 0.058(11) Uiso 1 1 d . . . . .
H37C H 0.509(2) 0.641(3) 0.662(2) 0.077(15) Uiso 1 1 d . . . . .
C38 C 0.43155(15) 0.7749(2) 0.57479(17) 0.0534(9) Uani 1 1 d . . . . .
H38A H 0.440566 0.825039 0.568603 0.080 Uiso 1 1 calc R U . . .
H38B H 0.393241 0.771933 0.586423 0.080 Uiso 1 1 calc R U . . .
H38C H 0.426100 0.748040 0.538114 0.080 Uiso 1 1 calc R U . . .
C39 C 0.56753(12) 0.85858(13) 0.59726(11) 0.0250(5) Uani 1 1 d . . . . .
H39 H 0.530062 0.864877 0.562112 0.030 Uiso 1 1 calc R U . . .
C40 C 0.55701(16) 0.90733(15) 0.64581(14) 0.0375(6) Uani 1 1 d . . . . .
H40A H 0.520491 0.890628 0.656612 0.056 Uiso 1 1 calc R U . . .
H40B H 0.549975 0.956544 0.631114 0.056 Uiso 1 1 calc R U . . .
H40C H 0.593858 0.905798 0.680584 0.056 Uiso 1 1 calc R U . . .
C41 C 0.62313(15) 0.88567(15) 0.57855(14) 0.0367(6) Uani 1 1 d . . . . .
H41A H 0.660843 0.884292 0.612478 0.055 Uiso 1 1 calc R U . . .
H41B H 0.615241 0.934949 0.564178 0.055 Uiso 1 1 calc R U . . .
H41C H 0.628919 0.855124 0.547029 0.055 Uiso 1 1 calc R U . . .
C42 C 0.55187(10) 0.54605(11) 0.53278(8) 0.0142(4) Uani 1 1 d . . . . .
C43 C 0.55387(10) 0.47083(12) 0.53629(9) 0.0164(4) Uani 1 1 d . . . . .
H43 H 0.5931(15) 0.4467(17) 0.5613(14) 0.029(8) Uiso 1 1 d . . . . .
C44 C 0.50445(10) 0.42666(12) 0.50494(9) 0.0163(4) Uani 1 1 d . . . . .
H44 H 0.5098(14) 0.3776(17) 0.5090(13) 0.024(7) Uiso 1 1 d . . . . .
C45 C 0.500000 0.4677(4) 0.250000 0.0677(16) Uiso 1 2 d S . P . .
H45 H 0.500001 0.416890 0.250001 0.081 Uiso 1 2 calc R U P . .
C46 C 0.4652(2) 0.5056(2) 0.28032(19) 0.0599(10) Uiso 1 1 d . . . . .
H46 H 0.438(2) 0.475(2) 0.283(2) 0.067(13) Uiso 1 1 d . . . . .
C47 C 0.4665(2) 0.5780(2) 0.28152(19) 0.0634(10) Uiso 1 1 d . . . . .
H47 H 0.444551 0.603475 0.303783 0.076 Uiso 1 1 calc R U . . .
C48 C 0.500000 0.6150(4) 0.250000 0.0745(17) Uiso 1 2 d S . P . .
H48 H 0.499999 0.665788 0.249999 0.089 Uiso 1 2 calc R U P . .

loop_
_atom_site_aniso_label
_atom_site_aniso_U_11
_atom_site_aniso_U_22
_atom_site_aniso_U_33
_atom_site_aniso_U_23
_atom_site_aniso_U_13
_atom_site_aniso_U_12
K1 0.0328(3) 0.0397(3) 0.0178(2) -0.0073(2) 0.0115(2) -0.0064(2)
Si1 0.0188(3) 0.0186(3) 0.0087(2) 0.00285(19) 0.0035(2) 0.0023(2)
Si2 0.0219(3) 0.0159(3) 0.0151(3) -0.0039(2) 0.0113(2) -0.0003(2)
Al1 0.0167(3) 0.0141(3) 0.0057(3) -0.0012(2) 0.0048(2) 0.0005(2)
O1 0.0197(7) 0.0166(7) 0.0065(6) 0.0001(5) 0.0055(5) 0.0048(6)
N1 0.0204(9) 0.0195(9) 0.0056(7) -0.0008(6) 0.0068(6) 0.0015(7)
N2 0.0190(9) 0.0156(8) 0.0074(7) 0.0001(6) 0.0064(6) 0.0010(7)
C1 0.0186(10) 0.0170(10) 0.0083(9) -0.0014(7) 0.0070(7) 0.0032(8)
C2 0.0146(9) 0.0192(10) 0.0085(9) -0.0012(7) 0.0062(7) 0.0004(8)
C3 0.0224(11) 0.0184(10) 0.0148(10) -0.0003(8) 0.0101(8) 0.0021(8)
C4 0.0226(11) 0.0238(11) 0.0143(10) -0.0053(8) 0.0110(8) 0.0008(9)
C5 0.0259(12) 0.0276(12) 0.0104(9) -0.0025(8) 0.0115(8) 0.0018(9)
C6 0.0205(10) 0.0257(11) 0.0114(9) -0.0006(8) 0.0094(8) 0.0015(9)
C7 0.0296(11) 0.0263(10) 0.0135(9) 0.0035(8) 0.0128(8) 0.0058(9)
C8 0.0247(11) 0.0227(11) 0.0099(9) 0.0031(8) 0.0080(8) 0.0032(9)
C9 0.0280(12) 0.0288(12) 0.0106(9) 0.0070(8) 0.0070(8) 0.0049(10)
C10 0.0234(11) 0.0237(11) 0.0160(10) 0.0068(8) 0.0054(8) 0.0051(9)
C11 0.0199(10) 0.0204(10) 0.0140(10) 0.0021(8) 0.0075(8) 0.0042(9)
C12 0.0196(10) 0.0140(9) 0.0098(9) 0.0013(7) 0.0068(7) -0.0001(8)
C13 0.0193(10) 0.0160(10) 0.0082(9) 0.0029(7) 0.0054(7) 0.0043(8)
C14 0.0334(13) 0.0252(12) 0.0238(11) -0.0087(9) 0.0175(10) 0.0004(10)
C15 0.098(3) 0.0204(13) 0.060(2) -0.0074(13) 0.056(2) 0.0022(16)
C16 0.0313(14) 0.0420(16) 0.0416(15) -0.0137(12) 0.0166(12) 0.0072(12)
C17 0.0438(16) 0.0439(17) 0.0354(15) -0.0264(12) 0.0194(13) -0.0053(13)
C18 0.0527(16) 0.0449(15) 0.0126(10) 0.0052(10) 0.0158(10) 0.0157(13)
C19 0.0322(13) 0.0324(13) 0.0337(13) 0.0113(10) 0.0212(11) 0.0044(11)
C20 0.0259(12) 0.0327(13) 0.0207(11) 0.0100(10) 0.0061(9) 0.0109(10)
C21 0.0493(19) 0.096(3) 0.0340(16) 0.0412(18) 0.0187(14) 0.042(2)
C22 0.0347(15) 0.0264(13) 0.0480(17) 0.0106(12) 0.0040(12) 0.0113(12)
C23 0.0276(13) 0.0366(15) 0.0376(14) -0.0022(12) -0.0017(11) 0.0050(12)
C24 0.0340(13) 0.0235(11) 0.0139(10) 0.0063(8) 0.0051(9) 0.0008(10)
C25 0.063(2) 0.0206(12) 0.0295(13) 0.0039(10) 0.0158(13) -0.0003(12)
C26 0.0430(16) 0.0395(15) 0.0239(12) 0.0102(11) 0.0143(11) -0.0065(13)
C27 0.0270(12) 0.0295(12) 0.0124(10) 0.0004(9) -0.0002(9) 0.0035(10)
C28 0.0386(15) 0.0419(15) 0.0125(11) 0.0003(10) -0.0018(10) 0.0026(12)
C29 0.072(2) 0.0276(14) 0.0240(13) -0.0020(11) -0.0039(13) -0.0067(14)
C30 0.0206(11) 0.0405(15) 0.0206(11) 0.0044(10) 0.0066(9) 0.0061(10)
C31 0.0252(13) 0.065(2) 0.0392(15) 0.0161(14) 0.0126(12) -0.0048(14)
C32 0.0244(14) 0.075(2) 0.0407(16) 0.0153(15) 0.0065(12) 0.0214(15)
C33 0.0456(15) 0.0275(12) 0.0132(10) -0.0072(9) 0.0129(10) 0.0037(11)
C34 0.067(2) 0.0499(18) 0.0169(12) -0.0076(11) 0.0214(13) 0.0042(16)
C35 0.0367(16) 0.079(2) 0.0226(13) -0.0135(14) 0.0020(11) 0.0018(16)
C36 0.0319(13) 0.0304(13) 0.0384(14) -0.0073(11) 0.0240(11) -0.0022(11)
C37 0.049(2) 0.0335(15) 0.069(2) -0.0057(15) 0.0436(18) -0.0100(14)
C38 0.0252(15) 0.076(3) 0.061(2) 0.0086(18) 0.0158(14) -0.0036(16)
C39 0.0304(13) 0.0173(11) 0.0303(12) -0.0032(9) 0.0138(10) 0.0008(9)
C40 0.0476(17) 0.0196(12) 0.0499(17) -0.0123(11) 0.0218(14) 0.0023(12)
C41 0.0449(17) 0.0238(13) 0.0471(16) 0.0000(11) 0.0225(13) -0.0083(12)
C42 0.0173(10) 0.0170(10) 0.0097(9) -0.0031(7) 0.0064(7) -0.0011(8)
C43 0.0170(10) 0.0183(10) 0.0131(9) 0.0003(7) 0.0031(8) 0.0000(8)
C44 0.0188(10) 0.0145(10) 0.0157(10) -0.0012(7) 0.0052(8) 0.0004(8)

loop_
_atom_type_symbol
_atom_type_description
_atom_type_scat_dispersion_real
_atom_type_scat_dispersion_imag
_atom_type_scat_source
C C 0.0181 0.0091 'International Tables Vol C Tables 4.2.6.8 and 6.1.1.4'
H H 0.0000 0.0000 'International Tables Vol C Tables 4.2.6.8 and 6.1.1.4'
Al Al 0.2130 0.2455 'International Tables Vol C Tables 4.2.6.8 and 6.1.1.4'
K K 0.3868 1.0657 'International Tables Vol C Tables 4.2.6.8 and 6.1.1.4'
N N 0.0311 0.0180 'International Tables Vol C Tables 4.2.6.8 and 6.1.1.4'
O O 0.0492 0.0322 'International Tables Vol C Tables 4.2.6.8 and 6.1.1.4'
Si Si 0.2541 0.3302 'International Tables Vol C Tables 4.2.6.8 and 6.1.1.4'

loop_
_geom_angle_atom_site_label_1
_geom_angle_atom_site_label_2
_geom_angle_atom_site_label_3
_geom_angle
_geom_angle_site_symmetry_1
_geom_angle_site_symmetry_3
_geom_angle_publ_flag
C1 K1 C3 41.54(5) . . ?
C1 K1 C4 49.65(5) . . ?
C1 K1 C37 138.67(9) . 5_666 ?
C1 K1 H37A 133.0(11) . 5_666 ?
C1 K1 C42 120.47(5) . 5_666 ?
C1 K1 C43 108.54(5) . 5_666 ?
C3 K1 H37A 92.8(11) . 5_666 ?
C4 K1 C3 24.20(5) . . ?
C4 K1 H37A 94.7(11) . 5_666 ?
C4 K1 C42 135.66(6) . 5_666 ?
C5 K1 C1 43.62(5) . . ?
C5 K1 C3 43.32(5) . . ?
C5 K1 C4 25.11(6) . . ?
C5 K1 C37 108.72(7) . 5_666 ?
C5 K1 H37A 115.9(11) . 5_666 ?
C5 K1 C42 157.74(6) . 5_666 ?
C5 K1 C43 151.97(6) . 5_666 ?
C5 K1 C44 133.38(6) . . ?
C6 K1 C1 24.99(5) . . ?
C6 K1 C3 50.87(6) . . ?
C6 K1 C4 44.75(6) . . ?
C6 K1 C5 26.01(6) . . ?
C6 K1 C37 134.59(8) . 5_666 ?
C6 K1 H37A 139.4(11) . 5_666 ?
C6 K1 C42 144.44(5) . 5_666 ?
C6 K1 C43 127.28(6) . 5_666 ?
C6 K1 C44 129.47(6) . . ?
C37 K1 C3 97.24(9) 5_666 . ?
C37 K1 C4 92.15(8) 5_666 . ?
C37 K1 H37A 16.8(11) 5_666 5_666 ?
C37 K1 C42 73.15(6) 5_666 5_666 ?
C42 K1 C1 65.96(5) . . ?
C42 K1 C3 78.09(5) . . ?
C42 K1 C3 114.70(5) 5_666 . ?
C42 K1 C4 101.44(6) . . ?
C42 K1 C5 108.35(6) . . ?
C42 K1 C6 89.73(6) . . ?
C42 K1 C37 117.34(7) . 5_666 ?
C42 K1 H37A 100.6(11) . 5_666 ?
C42 K1 H37A 60.4(11) 5_666 5_666 ?
C42 K1 C42 54.77(7) . 5_666 ?
C42 K1 C43 26.64(6) . . ?
C42 K1 C43 46.23(5) . 5_666 ?
C42 K1 C44 26.45(6) . 5_666 ?
C42 K1 C44 46.67(5) . . ?
C43 K1 C1 78.95(5) . . ?
C43 K1 C3 71.76(6) . . ?
C43 K1 C3 122.10(5) 5_666 . ?
C43 K1 C4 146.31(5) 5_666 . ?
C43 K1 C4 95.53(6) . . ?
C43 K1 C5 112.78(6) . . ?
C43 K1 C6 103.83(6) . . ?
C43 K1 C37 95.96(7) 5_666 5_666 ?
C43 K1 C37 91.96(8) . 5_666 ?
C43 K1 H37A 84.7(11) 5_666 5_666 ?
C43 K1 H37A 75.2(11) . 5_666 ?
C43 K1 C42 24.78(5) 5_666 5_666 ?
C43 K1 C42 45.34(5) . 5_666 ?
C43 K1 C43 51.65(7) . 5_666 ?
C43 K1 C44 25.88(6) . . ?
C43 K1 C44 45.06(6) . 5_666 ?
C44 K1 C1 104.74(5) . . ?
C44 K1 C1 83.12(5) 5_666 . ?
C44 K1 C3 90.06(5) . . ?
C44 K1 C3 104.07(5) 5_666 . ?
C44 K1 C4 110.87(6) . . ?
C44 K1 C4 126.45(6) 5_666 . ?
C44 K1 C5 126.43(6) 5_666 . ?
C44 K1 C6 102.25(6) 5_666 . ?
C44 K1 C37 118.21(7) 5_666 5_666 ?
C44 K1 C37 71.21(7) . 5_666 ?
C44 K1 H37A 54.9(11) . 5_666 ?
C44 K1 H37A 104.1(11) 5_666 5_666 ?
C44 K1 C42 24.90(5) . 5_666 ?
C44 K1 C42 45.18(5) 5_666 5_666 ?
C44 K1 C43 43.18(5) . 5_666 ?
C44 K1 C43 25.55(6) 5_666 5_666 ?
C44 K1 C44 51.86(7) 5_666 . ?
N1 Si1 C24 114.50(10) . . ?
N1 Si1 C27 107.94(10) . . ?
N1 Si1 C30 109.85(9) . . ?
C24 Si1 C30 106.70(12) . . ?
C27 Si1 C24 105.63(10) . . ?
C27 Si1 C30 112.25(12) . . ?
N2 Si2 C33 106.89(10) . . ?
N2 Si2 C36 114.08(10) . . ?
N2 Si2 C39 113.18(9) . . ?
C33 Si2 C36 106.11(12) . . ?
C33 Si2 C39 111.74(12) . . ?
C39 Si2 C36 104.71(12) . . ?
O1 Al1 H 152.0(11) . . ?
N1 Al1 H 99.5(11) . . ?
N1 Al1 O1 73.66(6) . . ?
N1 Al1 C42 98.81(8) . . ?
N2 Al1 H 101.1(11) . . ?
N2 Al1 O1 74.49(6) . . ?
N2 Al1 N1 144.44(8) . . ?
N2 Al1 C42 102.00(8) . . ?
C42 Al1 H 107.7(11) . . ?
C42 Al1 O1 100.22(7) . . ?
C1 O1 Al1 105.50(12) . . ?
C1 O1 C13 113.91(15) . . ?
C13 O1 Al1 106.48(12) . . ?
Si1 N1 Al1 131.91(9) . . ?
C2 N1 Si1 117.95(15) . . ?
C2 N1 Al1 109.49(14) . . ?
Si2 N2 Al1 128.53(9) . . ?
C12 N2 Si2 119.86(14) . . ?
C12 N2 Al1 111.13(13) . . ?
O1 C1 K1 113.99(13) . . ?
O1 C1 C2 112.02(16) . . ?
C2 C1 K1 87.06(13) . . ?
C6 C1 K1 72.63(13) . . ?
C6 C1 O1 121.51(19) . . ?
C6 C1 C2 126.5(2) . . ?
N1 C2 K1 122.44(13) . . ?
N1 C2 C3 128.79(19) . . ?
C1 C2 K1 69.07(12) . . ?
C1 C2 N1 116.30(18) . . ?
C1 C2 C3 114.91(17) . . ?
C3 C2 K1 76.44(12) . . ?
K1 C3 H3 118.5 . . ?
C2 C3 K1 80.01(13) . . ?
C2 C3 H3 119.0 . . ?
C2 C3 C4 121.9(2) . . ?
C4 C3 K1 73.14(13) . . ?
C4 C3 H3 119.0 . . ?
C3 C4 K1 82.65(13) . . ?
C3 C4 C14 120.1(2) . . ?
C5 C4 K1 70.87(13) . . ?
C5 C4 C3 119.2(2) . . ?
C5 C4 C14 120.36(19) . . ?
C14 C4 K1 121.92(15) . . ?
K1 C5 H5 110.1 . . ?
C4 C5 K1 84.03(14) . . ?
C4 C5 H5 119.5 . . ?
C6 C5 K1 76.41(13) . . ?
C6 C5 C4 120.94(19) . . ?
C6 C5 H5 119.5 . . ?
C1 C6 K1 82.39(14) . . ?
C1 C6 C5 116.4(2) . . ?
C1 C6 C7 116.93(19) . . ?
C5 C6 K1 77.58(14) . . ?
C5 C6 C7 126.51(18) . . ?
C7 C6 K1 112.74(14) . . ?
C6 C7 C8 106.51(17) . . ?
C6 C7 C19 107.8(2) . . ?
C18 C7 C6 112.5(2) . . ?
C18 C7 C8 112.4(2) . . ?
C18 C7 C19 108.3(2) . . ?
C19 C7 C8 109.2(2) . . ?
C9 C8 C7 126.27(19) . . ?
C13 C8 C7 117.07(19) . . ?
C13 C8 C9 116.6(2) . . ?
C8 C9 H9 119.7 . . ?
C10 C9 C8 120.67(19) . . ?
C10 C9 H9 119.7 . . ?
C9 C10 C11 119.5(2) . . ?
C9 C10 C20 122.1(2) . . ?
C11 C10 C20 118.3(2) . . ?
C10 C11 H11 118.9 . . ?
C12 C11 C10 122.3(2) . . ?
C12 C11 H11 118.9 . . ?
C11 C12 N2 129.06(19) . . ?
C11 C12 C13 114.23(18) . . ?
C13 C12 N2 116.59(18) . . ?
O1 C13 C12 112.42(16) . . ?
C8 C13 O1 120.85(18) . . ?
C8 C13 C12 126.6(2) . . ?
C4 C14 C17 111.7(2) . . ?
C15 C14 C4 112.3(2) . . ?
C15 C14 C16 108.7(3) . . ?
C15 C14 C17 108.1(3) . . ?
C16 C14 C4 107.1(2) . . ?
C16 C14 C17 108.8(2) . . ?
C14 C15 H15A 109.5 . . ?
C14 C15 H15B 109.5 . . ?
C14 C15 H15C 109.5 . . ?
H15A C15 H15B 109.5 . . ?
H15A C15 H15C 109.5 . . ?
H15B C15 H15C 109.5 . . ?
C14 C16 H16A 109.5 . . ?
C14 C16 H16B 109.5 . . ?
C14 C16 H16C 109.5 . . ?
H16A C16 H16B 109.5 . . ?
H16A C16 H16C 109.5 . . ?
H16B C16 H16C 109.5 . . ?
C14 C17 H17A 109.5 . . ?
C14 C17 H17B 109.5 . . ?
C14 C17 H17C 109.5 . . ?
H17A C17 H17B 109.5 . . ?
H17A C17 H17C 109.5 . . ?
H17B C17 H17C 109.5 . . ?
C7 C18 H18A 109.5 . . ?
C7 C18 H18B 109.5 . . ?
C7 C18 H18C 109.5 . . ?
H18A C18 H18B 109.5 . . ?
H18A C18 H18C 109.5 . . ?
H18B C18 H18C 109.5 . . ?
C7 C19 H19A 109.5 . . ?
C7 C19 H19B 109.5 . . ?
C7 C19 H19C 109.5 . . ?
H19A C19 H19B 109.5 . . ?
H19A C19 H19C 109.5 . . ?
H19B C19 H19C 109.5 . . ?
C10 C20 C21 112.2(2) . . ?
C10 C20 C23 108.7(2) . . ?
C22 C20 C10 110.6(2) . . ?
C22 C20 C21 108.0(3) . . ?
C22 C20 C23 109.2(2) . . ?
C23 C20 C21 108.1(3) . . ?
C20 C21 H21A 109.5 . . ?
C20 C21 H21B 109.5 . . ?
C20 C21 H21C 109.5 . . ?
H21A C21 H21B 109.5 . . ?
H21A C21 H21C 109.5 . . ?
H21B C21 H21C 109.5 . . ?
C20 C22 H22A 109.5 . . ?
C20 C22 H22B 109.5 . . ?
C20 C22 H22C 109.5 . . ?
H22A C22 H22B 109.5 . . ?
H22A C22 H22C 109.5 . . ?
H22B C22 H22C 109.5 . . ?
C20 C23 H23A 109.5 . . ?
C20 C23 H23B 109.5 . . ?
C20 C23 H23C 109.5 . . ?
H23A C23 H23B 109.5 . . ?
H23A C23 H23C 109.5 . . ?
H23B C23 H23C 109.5 . . ?
Si1 C24 H24 106.3 . . ?
C25 C24 Si1 116.37(16) . . ?
C25 C24 H24 106.3 . . ?
C25 C24 C26 109.2(2) . . ?
C26 C24 Si1 111.72(18) . . ?
C26 C24 H24 106.3 . . ?
C24 C25 H25A 109.5 . . ?
C24 C25 H25B 109.5 . . ?
C24 C25 H25C 109.5 . . ?
H25A C25 H25B 109.5 . . ?
H25A C25 H25C 109.5 . . ?
H25B C25 H25C 109.5 . . ?
C24 C26 H26A 109.5 . . ?
C24 C26 H26B 109.5 . . ?
C24 C26 H26C 109.5 . . ?
H26A C26 H26B 109.5 . . ?
H26A C26 H26C 109.5 . . ?
H26B C26 H26C 109.5 . . ?
Si1 C27 H27 106.6 . . ?
C28 C27 Si1 114.94(18) . . ?
C28 C27 H27 106.6 . . ?
C29 C27 Si1 112.53(17) . . ?
C29 C27 H27 106.6 . . ?
C29 C27 C28 109.1(2) . . ?
C27 C28 H28A 109.5 . . ?
C27 C28 H28B 109.5 . . ?
C27 C28 H28C 109.5 . . ?
H28A C28 H28B 109.5 . . ?
H28A C28 H28C 109.5 . . ?
H28B C28 H28C 109.5 . . ?
C27 C29 H29A 109.5 . . ?
C27 C29 H29B 109.5 . . ?
C27 C29 H29C 109.5 . . ?
H29A C29 H29B 109.5 . . ?
H29A C29 H29C 109.5 . . ?
H29B C29 H29C 109.5 . . ?
Si1 C30 H30 105.7 . . ?
C31 C30 Si1 116.1(2) . . ?
C31 C30 H30 105.7 . . ?
C32 C30 Si1 113.39(18) . . ?
C32 C30 H30 105.7 . . ?
C32 C30 C31 109.3(2) . . ?
C30 C31 H31A 109.5 . . ?
C30 C31 H31B 109.5 . . ?
C30 C31 H31C 109.5 . . ?
H31A C31 H31B 109.5 . . ?
H31A C31 H31C 109.5 . . ?
H31B C31 H31C 109.5 . . ?
C30 C32 H32A 109.5 . . ?
C30 C32 H32B 109.5 . . ?
C30 C32 H32C 109.5 . . ?
H32A C32 H32B 109.5 . . ?
H32A C32 H32C 109.5 . . ?
H32B C32 H32C 109.5 . . ?
Si2 C33 H33 105.9 . . ?
C34 C33 Si2 116.7(2) . . ?
C34 C33 H33 105.9 . . ?
C35 C33 Si2 111.95(19) . . ?
C35 C33 H33 105.9 . . ?
C35 C33 C34 109.8(2) . . ?
C33 C34 H34A 109.5 . . ?
C33 C34 H34B 109.5 . . ?
C33 C34 H34C 109.5 . . ?
H34A C34 H34B 109.5 . . ?
H34A C34 H34C 109.5 . . ?
H34B C34 H34C 109.5 . . ?
C33 C35 H35A 109.5 . . ?
C33 C35 H35B 109.5 . . ?
C33 C35 H35C 109.5 . . ?
H35A C35 H35B 109.5 . . ?
H35A C35 H35C 109.5 . . ?
H35B C35 H35C 109.5 . . ?
Si2 C36 H36 105.8 . . ?
C37 C36 Si2 110.6(2) . . ?
C37 C36 H36 105.8 . . ?
C37 C36 C38 110.5(3) . . ?
C38 C36 Si2 117.3(2) . . ?
C38 C36 H36 105.8 . . ?
K1 C37 H37A 53(3) 5_666 . ?
K1 C37 H37B 74(2) 5_666 . ?
K1 C37 H37C 84(3) 5_666 . ?
C36 C37 K1 157.2(2) . 5_666 ?
C36 C37 H37A 106(3) . . ?
C36 C37 H37B 114(2) . . ?
C36 C37 H37C 113(3) . . ?
H37A C37 H37B 111(4) . . ?
H37A C37 H37C 110(4) . . ?
H37B C37 H37C 103(3) . . ?
C36 C38 H38A 109.5 . . ?
C36 C38 H38B 109.5 . . ?
C36 C38 H38C 109.5 . . ?
H38A C38 H38B 109.5 . . ?
H38A C38 H38C 109.5 . . ?
H38B C38 H38C 109.5 . . ?
Si2 C39 H39 106.0 . . ?
C40 C39 Si2 110.68(18) . . ?
C40 C39 H39 106.0 . . ?
C41 C39 Si2 117.41(18) . . ?
C41 C39 H39 106.0 . . ?
C41 C39 C40 109.9(2) . . ?
C39 C40 H40A 109.5 . . ?
C39 C40 H40B 109.5 . . ?
C39 C40 H40C 109.5 . . ?
H40A C40 H40B 109.5 . . ?
H40A C40 H40C 109.5 . . ?
H40B C40 H40C 109.5 . . ?
C39 C41 H41A 109.5 . . ?
C39 C41 H41B 109.5 . . ?
C39 C41 H41C 109.5 . . ?
H41A C41 H41B 109.5 . . ?
H41A C41 H41C 109.5 . . ?
H41B C41 H41C 109.5 . . ?
K1 C42 K1 125.23(7) . 5_666 ?
Al1 C42 K1 116.66(8) . 5_666 ?
Al1 C42 K1 117.97(8) . . ?
C43 C42 K1 76.96(11) . . ?
C43 C42 K1 73.93(12) . 5_666 ?
C43 C42 Al1 119.09(16) . . ?
C43 C42 C44 113.92(19) . 5_666 ?
C44 C42 K1 72.37(12) 5_666 5_666 ?
C44 C42 K1 78.79(12) 5_666 . ?
C44 C42 Al1 126.64(16) 5_666 . ?
K1 C43 K1 128.35(7) . 5_666 ?
K1 C43 H43 120.5(17) 5_666 . ?
K1 C43 H43 111.0(17) . . ?
C42 C43 K1 81.29(12) . 5_666 ?
C42 C43 K1 76.41(11) . . ?
C42 C43 H43 119.2(18) . . ?
C44 C43 K1 82.24(12) . . ?
C44 C43 K1 72.29(12) . 5_666 ?
C44 C43 C42 123.3(2) . . ?
C44 C43 H43 117.5(18) . . ?
K1 C44 K1 128.14(7) 5_666 . ?
K1 C44 H44 116.0(18) . . ?
K1 C44 H44 115.7(18) 5_666 . ?
C42 C44 K1 82.73(12) 5_666 . ?
C42 C44 K1 74.76(12) 5_666 5_666 ?
C42 C44 H44 119.2(19) 5_666 . ?
C43 C44 K1 71.88(12) . . ?
C43 C44 K1 82.17(13) . 5_666 ?
C43 C44 C42 122.8(2) . 5_666 ?
C43 C44 H44 118.0(19) . . ?
C46 C45 H45 120.4 . . ?
C46 C45 H45 120.4 2_655 . ?
C46 C45 C46 119.3(6) . 2_655 ?
C45 C46 H46 103(3) . . ?
C47 C46 C45 120.3(5) . . ?
C47 C46 H46 133(3) . . ?
K1 C47 H47 89.7 . . ?
C46 C47 K1 67.4(3) . . ?
C46 C47 H47 120.1 . . ?
C46 C47 C48 119.8(5) . . ?
C48 C47 K1 113.0(2) . . ?
C48 C47 H47 120.1 . . ?
C47 C48 C47 120.5(7) . 2_655 ?
C47 C48 H48 119.8 . . ?
C47 C48 H48 119.8 2_655 . ?

loop_
_geom_bond_atom_site_label_1
_geom_bond_atom_site_label_2
_geom_bond_distance
_geom_bond_site_symmetry_2
_geom_bond_publ_flag
K1 C1 3.228(2) . ?
K1 C3 3.407(2) . ?
K1 C4 3.288(2) . ?
K1 C5 3.123(2) . ?
K1 C6 3.108(2) . ?
K1 C37 3.279(3) 5_666 ?
K1 H37A 2.78(5) 5_666 ?
K1 C42 3.321(2) 5_666 ?
K1 C42 3.0539(19) . ?
K1 C43 3.229(2) 5_666 ?
K1 C43 3.061(2) . ?
K1 C44 3.191(2) . ?
K1 C44 3.105(2) 5_666 ?
Si1 N1 1.7401(19) . ?
Si1 C24 1.899(2) . ?
Si1 C27 1.897(2) . ?
Si1 C30 1.908(3) . ?
Si2 N2 1.7477(18) . ?
Si2 C33 1.901(3) . ?
Si2 C36 1.907(3) . ?
Si2 C39 1.905(2) . ?
Al1 H 1.52(3) . ?
Al1 O1 2.2351(15) . ?
Al1 N1 1.9875(19) . ?
Al1 N2 1.9826(19) . ?
Al1 C42 2.035(2) . ?
O1 C1 1.388(2) . ?
O1 C13 1.391(2) . ?
N1 C2 1.399(2) . ?
N2 C12 1.406(2) . ?
C1 C2 1.398(3) . ?
C1 C6 1.376(3) . ?
C2 C3 1.400(3) . ?
C3 H3 0.9500 . ?
C3 C4 1.408(3) . ?
C4 C5 1.403(3) . ?
C4 C14 1.534(3) . ?
C5 H5 0.9500 . ?
C5 C6 1.402(3) . ?
C6 C7 1.530(3) . ?
C7 C8 1.536(3) . ?
C7 C18 1.525(3) . ?
C7 C19 1.535(4) . ?
C8 C9 1.396(3) . ?
C8 C13 1.380(3) . ?
C9 H9 0.9500 . ?
C9 C10 1.395(3) . ?
C10 C11 1.411(3) . ?
C10 C20 1.531(3) . ?
C11 H11 0.9500 . ?
C11 C12 1.396(3) . ?
C12 C13 1.400(3) . ?
C14 C15 1.526(4) . ?
C14 C16 1.530(4) . ?
C14 C17 1.540(4) . ?
C15 H15A 0.9800 . ?
C15 H15B 0.9800 . ?
C15 H15C 0.9800 . ?
C16 H16A 0.9800 . ?
C16 H16B 0.9800 . ?
C16 H16C 0.9800 . ?
C17 H17A 0.9800 . ?
C17 H17B 0.9800 . ?
C17 H17C 0.9800 . ?
C18 H18A 0.9800 . ?
C18 H18B 0.9800 . ?
C18 H18C 0.9800 . ?
C19 H19A 0.9800 . ?
C19 H19B 0.9800 . ?
C19 H19C 0.9800 . ?
C20 C21 1.532(4) . ?
C20 C22 1.528(4) . ?
C20 C23 1.531(4) . ?
C21 H21A 0.9800 . ?
C21 H21B 0.9800 . ?
C21 H21C 0.9800 . ?
C22 H22A 0.9800 . ?
C22 H22B 0.9800 . ?
C22 H22C 0.9800 . ?
C23 H23A 0.9800 . ?
C23 H23B 0.9800 . ?
C23 H23C 0.9800 . ?
C24 H24 1.0000 . ?
C24 C25 1.531(4) . ?
C24 C26 1.533(4) . ?
C25 H25A 0.9800 . ?
C25 H25B 0.9800 . ?
C25 H25C 0.9800 . ?
C26 H26A 0.9800 . ?
C26 H26B 0.9800 . ?
C26 H26C 0.9800 . ?
C27 H27 1.0000 . ?
C27 C28 1.531(3) . ?
C27 C29 1.529(4) . ?
C28 H28A 0.9800 . ?
C28 H28B 0.9800 . ?
C28 H28C 0.9800 . ?
C29 H29A 0.9800 . ?
C29 H29B 0.9800 . ?
C29 H29C 0.9800 . ?
C30 H30 1.0000 . ?
C30 C31 1.537(4) . ?
C30 C32 1.536(4) . ?
C31 H31A 0.9800 . ?
C31 H31B 0.9800 . ?
C31 H31C 0.9800 . ?
C32 H32A 0.9800 . ?
C32 H32B 0.9800 . ?
C32 H32C 0.9800 . ?
C33 H33 1.0000 . ?
C33 C34 1.542(3) . ?
C33 C35 1.527(4) . ?
C34 H34A 0.9800 . ?
C34 H34B 0.9800 . ?
C34 H34C 0.9800 . ?
C35 H35A 0.9800 . ?
C35 H35B 0.9800 . ?
C35 H35C 0.9800 . ?
C36 H36 1.0000 . ?
C36 C37 1.520(4) . ?
C36 C38 1.526(5) . ?
C37 H37A 1.01(5) . ?
C37 H37B 1.02(4) . ?
C37 H37C 0.99(5) . ?
C38 H38A 0.9800 . ?
C38 H38B 0.9800 . ?
C38 H38C 0.9800 . ?
C39 H39 1.0000 . ?
C39 C40 1.541(3) . ?
C39 C41 1.530(4) . ?
C40 H40A 0.9800 . ?
C40 H40B 0.9800 . ?
C40 H40C 0.9800 . ?
C41 H41A 0.9800 . ?
C41 H41B 0.9800 . ?
C41 H41C 0.9800 . ?
C42 C43 1.409(3) . ?
C42 C44 1.410(3) 5_666 ?
C43 H43 1.01(3) . ?
C43 C44 1.406(3) . ?
C44 H44 0.93(3) . ?
C45 H45 0.9500 . ?
C45 C46 1.402(6) . ?
C45 C46 1.402(6) 2_655 ?
C46 H46 0.85(5) . ?
C46 C47 1.354(6) . ?
C47 H47 0.9500 . ?
C47 C48 1.393(6) . ?
C48 H48 0.9500 . ?

loop_
_geom_torsion_atom_site_label_1
_geom_torsion_atom_site_label_2
_geom_torsion_atom_site_label_3
_geom_torsion_atom_site_label_4
_geom_torsion
_geom_torsion_site_symmetry_1
_geom_torsion_site_symmetry_2
_geom_torsion_site_symmetry_3
_geom_torsion_site_symmetry_4
_geom_torsion_publ_flag
K1 C1 C2 N1 -116.85(17) . . . . ?
K1 C1 C2 C3 62.98(18) . . . . ?
K1 C1 C6 C5 -72.02(19) . . . . ?
K1 C1 C6 C7 111.7(2) . . . . ?
K1 C2 C3 C4 62.8(2) . . . . ?
K1 C3 C4 C5 63.2(2) . . . . ?
K1 C3 C4 C14 -122.8(2) . . . . ?
K1 C4 C5 C6 70.2(2) . . . . ?
K1 C4 C14 C15 -76.2(3) . . . . ?
K1 C4 C14 C16 164.55(17) . . . . ?
K1 C4 C14 C17 45.5(3) . . . . ?
K1 C5 C6 C1 74.87(19) . . . . ?
K1 C5 C6 C7 -109.2(2) . . . . ?
K1 C6 C7 C8 53.82(19) . . . . ?
K1 C6 C7 C18 -69.8(2) . . . . ?
K1 C6 C7 C19 170.93(14) . . . . ?
K1 C42 C43 K1 133.07(5) 5_666 . . . ?
K1 C42 C43 K1 -133.07(5) . . . 5_666 ?
K1 C42 C43 C44 62.04(19) 5_666 . . . ?
K1 C42 C43 C44 -71.0(2) . . . . ?
K1 C43 C44 K1 134.50(5) 5_666 . . . ?
K1 C43 C44 K1 -134.50(5) . . . 5_666 ?
K1 C43 C44 C42 -68.34(19) . . . 5_666 ?
K1 C43 C44 C42 66.16(19) 5_666 . . 5_666 ?
K1 C47 C48 C47 74.5(2) . . . 2_655 ?
Si1 N1 C2 K1 145.42(10) . . . . ?
Si1 N1 C2 C1 -133.67(17) . . . . ?
Si1 N1 C2 C3 46.5(3) . . . . ?
Si2 N2 C12 C11 -30.9(3) . . . . ?
Si2 N2 C12 C13 153.31(16) . . . . ?
Si2 C36 C37 K1 -87.7(6) . . . 5_666 ?
Al1 O1 C1 K1 67.23(11) . . . . ?
Al1 O1 C1 C2 -29.6(2) . . . . ?
Al1 O1 C1 C6 150.89(18) . . . . ?
Al1 O1 C13 C8 -149.01(18) . . . . ?
Al1 O1 C13 C12 28.0(2) . . . . ?
Al1 N1 C2 K1 -42.75(18) . . . . ?
Al1 N1 C2 C1 38.2(2) . . . . ?
Al1 N1 C2 C3 -141.6(2) . . . . ?
Al1 N2 C12 C11 141.8(2) . . . . ?
Al1 N2 C12 C13 -33.9(2) . . . . ?
Al1 C42 C43 K1 111.97(12) . . . 5_666 ?
Al1 C42 C43 K1 -114.96(13) . . . . ?
Al1 C42 C43 C44 174.00(16) . . . . ?
O1 C1 C2 K1 114.74(17) . . . . ?
O1 C1 C2 N1 -2.1(3) . . . . ?
O1 C1 C2 C3 177.71(18) . . . . ?
O1 C1 C6 K1 -107.93(19) . . . . ?
O1 C1 C6 C5 -180.0(2) . . . . ?
O1 C1 C6 C7 3.8(3) . . . . ?
N1 Si1 C24 C25 66.7(2) . . . . ?
N1 Si1 C24 C26 -59.62(19) . . . . ?
N1 Si1 C27 C28 164.93(19) . . . . ?
N1 Si1 C27 C29 -69.4(2) . . . . ?
N1 C2 C3 K1 120.9(2) . . . . ?
N1 C2 C3 C4 -176.2(2) . . . . ?
N2 C12 C13 O1 0.6(3) . . . . ?
N2 C12 C13 C8 177.4(2) . . . . ?
C1 O1 C13 C8 -33.2(3) . . . . ?
C1 O1 C13 C12 143.81(18) . . . . ?
C1 C2 C3 K1 -58.86(17) . . . . ?
C1 C2 C3 C4 4.0(3) . . . . ?
C1 C6 C7 C8 -39.2(3) . . . . ?
C1 C6 C7 C18 -162.8(2) . . . . ?
C1 C6 C7 C19 78.0(3) . . . . ?
C2 C1 C6 K1 72.7(2) . . . . ?
C2 C1 C6 C5 0.6(4) . . . . ?
C2 C1 C6 C7 -175.6(2) . . . . ?
C2 C3 C4 K1 -66.3(2) . . . . ?
C2 C3 C4 C5 -3.1(4) . . . . ?
C2 C3 C4 C14 170.9(2) . . . . ?
C3 C4 C5 K1 -69.6(2) . . . . ?
C3 C4 C5 C6 0.7(4) . . . . ?
C3 C4 C14 C15 24.6(4) . . . . ?
C3 C4 C14 C16 -94.6(3) . . . . ?
C3 C4 C14 C17 146.3(2) . . . . ?
C4 C5 C6 K1 -74.4(2) . . . . ?
C4 C5 C6 C1 0.5(3) . . . . ?
C4 C5 C6 C7 176.4(2) . . . . ?
C5 C4 C14 C15 -161.5(3) . . . . ?
C5 C4 C14 C16 79.3(3) . . . . ?
C5 C4 C14 C17 -39.8(3) . . . . ?
C5 C6 C7 C8 145.0(2) . . . . ?
C5 C6 C7 C18 21.4(4) . . . . ?
C5 C6 C7 C19 -97.9(3) . . . . ?
C6 C1 C2 K1 -65.8(2) . . . . ?
C6 C1 C2 N1 177.3(2) . . . . ?
C6 C1 C2 C3 -2.8(3) . . . . ?
C6 C7 C8 C9 -142.5(2) . . . . ?
C6 C7 C8 C13 40.2(3) . . . . ?
C7 C8 C9 C10 -178.0(2) . . . . ?
C7 C8 C13 O1 -5.8(3) . . . . ?
C7 C8 C13 C12 177.7(2) . . . . ?
C8 C9 C10 C11 0.2(4) . . . . ?
C8 C9 C10 C20 -176.3(2) . . . . ?
C9 C8 C13 O1 176.6(2) . . . . ?
C9 C8 C13 C12 0.1(4) . . . . ?
C9 C10 C11 C12 1.0(4) . . . . ?
C9 C10 C20 C21 -11.4(4) . . . . ?
C9 C10 C20 C22 -132.1(3) . . . . ?
C9 C10 C20 C23 108.0(3) . . . . ?
C10 C11 C12 N2 -177.4(2) . . . . ?
C10 C11 C12 C13 -1.5(3) . . . . ?
C11 C10 C20 C21 172.0(3) . . . . ?
C11 C10 C20 C22 51.4(3) . . . . ?
C11 C10 C20 C23 -68.6(3) . . . . ?
C11 C12 C13 O1 -175.76(18) . . . . ?
C11 C12 C13 C8 1.0(3) . . . . ?
C13 O1 C1 K1 -49.19(18) . . . . ?
C13 O1 C1 C2 -146.05(18) . . . . ?
C13 O1 C1 C6 34.5(3) . . . . ?
C13 C8 C9 C10 -0.8(4) . . . . ?
C14 C4 C5 K1 116.4(2) . . . . ?
C14 C4 C5 C6 -173.3(2) . . . . ?
C18 C7 C8 C9 -18.9(4) . . . . ?
C18 C7 C8 C13 163.8(2) . . . . ?
C19 C7 C8 C9 101.3(3) . . . . ?
C19 C7 C8 C13 -76.0(3) . . . . ?
C20 C10 C11 C12 177.7(2) . . . . ?
C24 Si1 N1 Al1 93.34(16) . . . . ?
C24 Si1 N1 C2 -97.02(18) . . . . ?
C24 Si1 C27 C28 42.0(2) . . . . ?
C24 Si1 C27 C29 167.7(2) . . . . ?
C27 Si1 N1 Al1 -23.97(17) . . . . ?
C27 Si1 N1 C2 145.67(17) . . . . ?
C27 Si1 C24 C25 -174.7(2) . . . . ?
C27 Si1 C24 C26 59.0(2) . . . . ?
C30 Si1 N1 Al1 -146.64(14) . . . . ?
C30 Si1 N1 C2 23.0(2) . . . . ?
C30 Si1 C24 C25 -55.1(2) . . . . ?
C30 Si1 C24 C26 178.62(17) . . . . ?
C30 Si1 C27 C28 -73.9(2) . . . . ?
C30 Si1 C27 C29 51.8(2) . . . . ?
C33 Si2 N2 Al1 36.58(16) . . . . ?
C33 Si2 N2 C12 -152.09(17) . . . . ?
C36 Si2 N2 Al1 -80.38(16) . . . . ?
C36 Si2 N2 C12 90.95(19) . . . . ?
C38 C36 C37 K1 43.9(6) . . . 5_666 ?
C39 Si2 N2 Al1 160.02(13) . . . . ?
C39 Si2 N2 C12 -28.6(2) . . . . ?
C42 C43 C44 K1 68.08(19) . . . . ?
C42 C43 C44 K1 -66.4(2) . . . 5_666 ?
C42 C43 C44 C42 -0.3(4) . . . 5_666 ?
C44 C42 C43 K1 71.28(16) 5_666 . . . ?
C44 C42 C43 K1 -61.80(16) 5_666 . . 5_666 ?
C44 C42 C43 C44 0.2(3) 5_666 . . . ?
C45 C46 C47 K1 -101.1(4) . . . . ?
C45 C46 C47 C48 3.3(6) . . . . ?
C46 C45 C46 C47 -1.7(3) 2_655 . . . ?
C46 C47 C48 C47 -1.6(3) . . . 2_655 ?
